data_2010553
loop_
_publ_author_name
'Nakagawa, Hiroo'
'Kani, Yoshiyuki'
'Tsuchimoto, Masanobu'
'Ohba, Shigeru'
'Matsushima, Hideaki'
'Tokii, Tadashi'

_publ_section_title
;
 Dimeric copper(II) trimethylsilylacetate adducts with pyridine,
 2-methylpyridine, 3-methylpyridine and quinoline, and a polymeric
 copper(II) trimethylsilylacetate
;
_journal_issue 1
_journal_name_full 'Acta Crystallographica Section C'
_journal_page_first 12
_journal_page_last 16
_journal_paper_doi 10.1107/S0108270199012147
_journal_volume 56
_journal_year 2000
_chemical_formula_iupac
;
[Cu2 (C5 H11 O2 Si)4 (C5 H5 N1)2 ]
;
_chemical_formula_moiety 'C30 H54 Cu2 N2 O8 Si4'
_chemical_formula_sum 'C30 H54 Cu2 N2 O8 Si4'
_chemical_formula_weight 810.20
_chemical_name_systematic
;
tetrakis(\m-trimethylsilylacetato-O:O')di(pyridine-N)dicopper(II)
;
_space_group_IT_number 2
_symmetry_cell_setting triclinic
_symmetry_space_group_name_Hall '-P 1'
_symmetry_space_group_name_H-M 'P -1'
_atom_type_scat_source 'International Tables Vol.IV(1974)'
_cell_angle_alpha 91.870(10)
_cell_angle_beta 102.790(10)
_cell_angle_gamma 76.820(10)
_cell_formula_units_Z 2
_cell_length_a 11.3920(10)
_cell_length_b 18.508(2)
_cell_length_c 10.8510(10)
_cell_measurement_reflns_used 25
_cell_measurement_temperature 299
_cell_measurement_theta_max 15
_cell_measurement_theta_min 10
_cell_volume 2171.9(4)
_computing_cell_refinement ' MSC/AFC Diffractometer Control Software'
_computing_data_collection
; MSC/AFC Diffractometer Control Software
(Molecular Structure Corporation, 1993)
;
_computing_data_reduction 'local programs'
_computing_molecular_graphics CRYSTAN-GM
_computing_publication_material CRYSTAN-GM
_computing_structure_refinement CRYSTAN-GM
_computing_structure_solution ' CRYSTAN-GM (Edwards et al., 1996)'
_diffrn_measurement_device_type 'Rigaku AFC-5'
_diffrn_measurement_method \q-2\q
_diffrn_radiation_type 'Mo K\a'
_diffrn_radiation_wavelength .71073
_diffrn_reflns_av_R_equivalents .017
_diffrn_reflns_limit_h_max 15
_diffrn_reflns_limit_h_min 0
_diffrn_reflns_limit_k_max 24
_diffrn_reflns_limit_k_min -24
_diffrn_reflns_limit_l_max 14
_diffrn_reflns_limit_l_min -14
_diffrn_reflns_number 10462
_diffrn_reflns_theta_max 27.5
_diffrn_standards_decay_% 0
_diffrn_standards_interval_count 100
_diffrn_standards_number 3
_exptl_absorpt_coefficient_mu 1.131
_exptl_absorpt_correction_T_max .978
_exptl_absorpt_correction_T_min .971
_exptl_absorpt_correction_type integration
_exptl_absorpt_process_details '(Coppens et al., 1965)'
_exptl_crystal_colour green
_exptl_crystal_density_diffrn 1.239
_exptl_crystal_density_method 'not measured'
_exptl_crystal_description prism
_exptl_crystal_F_000 852
_exptl_crystal_size_max .4
_exptl_crystal_size_mid .3
_exptl_crystal_size_min .3
_refine_diff_density_max .80
_refine_diff_density_min -.57
_refine_ls_extinction_method None
_refine_ls_goodness_of_fit_ref 1.34
_refine_ls_hydrogen_treatment constr
_refine_ls_number_parameters 415
_refine_ls_number_reflns 5122
_refine_ls_R_factor_gt .068
_refine_ls_shift/esd_mean .0004
_refine_ls_shift/su_max .002
_refine_ls_structure_factor_coef F
_refine_ls_weighting_details 'w = 1/[\s^2^(F) + 0.000225F^2^]'
_refine_ls_weighting_scheme calc
_refine_ls_wR_factor_ref .053
_reflns_number_gt 5122
_reflns_number_total 9960
_reflns_threshold_expression '|F~o~| > 3\s(|F~o~|)'
_cod_data_source_file oa1095.cif
_cod_data_source_block I
_cod_depositor_comments
;
The following automatic conversions were performed:
'_symmetry_cell_setting' value 'Triclinic' changed to 'triclinic'
according to '/home/saulius/struct/CIF-dictionaries/cif_core.dic'
dictionary named 'cif_core.dic' version 2.4.1 from 2010-06-29.

Automatic conversion script
Id: cif_fix_enum 1527 2010-12-29 10:47:43Z saulius 

The following automatic conversions were performed:

'_atom_site_thermal_displace_type' tag value 'Uij' was replaced with
'Uani' value 46 times.

Automatic conversion script
Id: cif_fix_values 1646 2011-03-28 12:23:43Z adriana 

The following automatic conversions were performed:

'_symmetry_cell_setting' value 'Triclinic' changed to 'triclinic'
according to /home/saulius/struct/CIF-dictionaries/cif_core.dic
dictionary named 'cif_core.dic' version 2.4.1 from 2010-06-29.

Automatic conversion script
Id: cif_fix_values 1715 2011-07-08 13:25:40Z adriana 
;
_cod_original_cell_volume 2171.9(5)
_cod_original_sg_symbol_H-M 'P -1          '
_cod_database_code 2010553

loop_
_symmetry_equiv_pos_as_xyz
+X,+Y,+Z
-X,-Y,-Z

loop_
_atom_site_aniso_label
_atom_site_aniso_U_11
_atom_site_aniso_U_22
_atom_site_aniso_U_33
_atom_site_aniso_U_12
_atom_site_aniso_U_13
_atom_site_aniso_U_23
Cu1 .0383(4) .0603(5) .0553(5) -.0080(3) .0139(3) -.0076(4)
Cu2 .0526(5) .0575(5) .0681(5) -.0087(4) .0161(4) -.0148(4)
Si3 .0740(10) .122(2) .0600(10) -.0280(10) .0100(10) -.0170(10)
Si4 .0750(10) .0660(10) .0850(10) -.0080(10) .0070(10) .0110(10)
Si5 .0770(10) .105(2) .108(2) -.0460(10) .0130(10) -.0310(10)
Si6 .121(2) .100(2) .0680(10) -.0360(10) .0250(10) .0000(10)
O7 .049(2) .076(3) .072(3) -.007(2) .012(2) .008(2)
O8 .063(3) .069(3) .062(3) -.006(2) .021(2) .001(2)
O9 .053(2) .075(3) .064(3) -.023(2) .021(2) -.020(2)
O10 .053(2) .067(3) .071(3) -.011(2) .017(2) -.022(2)
O11 .051(3) .090(3) .094(3) -.020(2) .021(2) -.025(3)
O12 .060(3) .080(3) .104(3) -.027(2) .021(2) -.018(3)
O13 .071(3) .073(3) .072(3) -.004(2) .021(2) -.003(2)
O14 .084(3) .066(3) .065(3) -.012(2) .013(2) -.013(2)
N15 .043(3) .064(3) .069(3) -.007(3) .021(3) -.014(3)
N16 .059(3) .062(4) .072(4) -.007(3) .012(3) -.019(3)
C17 .057(4) .061(4) .053(4) -.018(3) .000(3) -.009(3)
C18 .070(4) .071(4) .059(4) -.009(3) .003(3) .016(3)
C19 .166(8) .100(6) .142(8) -.039(6) -.018(6) .051(6)
C20 .157(8) .105(7) .155(8) -.002(6) .049(6) -.041(6)
C21 .074(5) .101(6) .141(7) -.029(4) .001(4) .025(5)
C22 .056(4) .056(4) .051(4) -.012(3) .009(3) -.005(3)
C23 .066(4) .066(4) .067(4) -.021(3) .007(3) -.022(3)
C24 .230(10) .170(10) .130(10) -.070(10) -.060(10) -.040(10)
C25 .111(6) .137(7) .110(6) .005(5) .007(5) .025(5)
C26 .123(7) .341(15) .100(7) -.049(8) .050(6) .030(8)
C27 .066(4) .098(5) .085(5) -.008(4) .039(4) .005(4)
C28 .083(5) .132(7) .118(7) -.022(5) .059(5) .001(5)
C29 .056(5) .126(7) .140(8) -.017(5) .049(5) -.019(6)
C30 .054(4) .099(6) .160(8) .009(4) .032(5) .000(5)
C31 .053(4) .075(5) .114(6) -.006(4) .018(4) .011(4)
C32 .058(4) .107(6) .067(5) -.024(4) .017(3) -.014(4)
C33 .064(4) .128(6) .102(5) -.052(4) .032(4) -.033(5)
C34 .083(6) .244(11) .205(10) -.082(7) .030(6) -.103(9)
C35 .128(7) .177(9) .207(10) -.071(7) .073(7) -.119(8)
C36 .270(10) .190(10) .150(10) -.110(10) -.070(10) .050(10)
C37 .051(4) .077(5) .071(5) -.021(4) .005(3) -.008(4)
C38 .085(5) .087(5) .055(4) -.013(4) .006(3) .003(4)
C39 .211(9) .132(7) .079(6) -.046(7) .040(6) .001(5)
C40 .099(6) .199(10) .140(8) -.037(6) .039(6) .005(7)
C41 .230(10) .120(10) .100(10) -.090(10) .060(10) -.030(10)
C42 .133(7) .067(5) .111(6) -.025(5) .038(5) -.015(5)
C43 .180(10) .060(10) .150(10) -.020(10) .030(10) -.030(10)
C44 .106(7) .110(8) .129(9) .025(6) -.011(6) -.063(7)
C45 .085(6) .129(8) .146(9) -.002(6) .032(5) -.068(8)
C46 .077(5) .098(6) .108(6) -.015(4) .033(4) -.034(5)

loop_
_atom_site_label
_atom_site_fract_x
_atom_site_fract_y
_atom_site_fract_z
_atom_site_U_iso_or_equiv
_atom_site_thermal_displace_type
_atom_site_occupancy
Cu1 .89306(6) .52455(4) 1.03174(6) .0543(3) Uani 1.000
Cu2 .55785(6) .93449(4) .46790(7) .0641(3) Uani 1.000
Si3 .7829(2) .41010(10) .5919(2) .0890(9) Uani 1.000
Si4 .9800(2) .74100(10) .7950(2) .0776(8) Uani 1.000
Si5 .8726(2) 1.08940(10) .7212(2) .1000(10) Uani 1.000
Si6 .4540(2) .87040(10) .8739(2) .0970(10) Uani 1.000
O7 .8604(3) .5976(2) .8942(3) .067(2) Uani 1.000
O8 1.0405(3) .5539(2) .8377(3) .068(2) Uani 1.000
O9 .8426(3) .4498(2) .9086(3) .067(2) Uani 1.000
O10 1.0244(3) .4085(2) .8533(3) .070(2) Uani 1.000
O11 .7055(3) .9757(3) .4954(4) .084(2) Uani 1.000
O12 .6053(4) 1.0876(2) .5455(4) .085(2) Uani 1.000
O13 .5953(3) .9096(2) .6486(4) .076(2) Uani 1.000
O14 .4939(4) 1.0203(2) .7032(4) .077(2) Uani 1.000
N15 .7091(4) .5554(3) 1.0750(5) .063(2) Uani 1.000
N16 .6420(4) .8241(3) .4067(5) .070(2) Uani 1.000
C17 .9366(5) .6000(3) .8266(5) .060(3) Uani 1.000
C18 .9073(5) .6616(3) .7319(5) .068(3) Uani 1.000
C19 .9492(8) .8083(4) .6621(8) .132(5) Uani 1.000
C20 .9105(8) .7816(4) .9274(8) .154(5) Uani 1.000
C21 1.1496(6) .7071(4) .8566(7) .103(4) Uani 1.000
C22 .9111(5) .4098(3) .8451(5) .057(2) Uani 1.000
C23 .8540(5) .3606(3) .7481(5) .071(3) Uani 1.000
C24 .7010(10) .3489(5) .4854(9) .188(6) Uani 1.000
C25 .6733(7) .4983(5) .6114(7) .125(4) Uani 1.000
C26 .9057(8) .4331(7) .5272(8) .187(7) Uani 1.000
C27 .6794(6) .5162(4) 1.1580(6) .086(3) Uani 1.000
C28 .5609(7) .5275(5) 1.1775(7) .113(4) Uani 1.000
C29 .4713(6) .5813(5) 1.1099(9) .113(4) Uani 1.000
C30 .4995(6) .6234(4) 1.0254(8) .111(4) Uani 1.000
C31 .6217(6) .6089(4) 1.0101(7) .083(3) Uani 1.000
C32 .7013(6) 1.0416(4) .5279(6) .081(3) Uani 1.000
C33 .8177(5) 1.0703(4) .5523(6) .100(3) Uani 1.000
C34 1.0263(7) 1.1124(6) .7358(9) .191(6) Uani 1.000
C35 .7638(8) 1.1700(5) .7681(9) .188(6) Uani 1.000
C36 .8800(10) 1.0100(6) .8205(9) .193(7) Uani 1.000
C37 .5532(5) .9545(4) .7286(6) .069(3) Uani 1.000
C38 .5721(6) .9249(3) .8613(6) .079(3) Uani 1.000
C39 .4908(9) .8355(5) 1.0390(7) .143(5) Uani 1.000
C40 .2970(7) .9328(5) .8359(8) .148(5) Uani 1.000
C41 .4633(9) .7920(4) .7629(7) .146(5) Uani 1.000
C42 .6142(7) .7634(4) .4391(7) .109(4) Uani 1.000
C43 .6690(10) .6933(4) .4012(9) .139(5) Uani 1.000
C44 .7518(9) .6885(6) .3270(10) .137(5) Uani 1.000
C45 .7792(7) .7502(6) .2917(9) .138(5) Uani 1.000
C46 .7220(6) .8176(4) .3328(7) .103(4) Uani 1.000
H18A .93677 .64282 .65824 .20 Uiso 1.000
H18B .81917 .67952 .70874 .20 Uiso 1.000
H19A .98688 .84825 .69528 .20 Uiso 1.000
H19B .86188 .82615 .63088 .20 Uiso 1.000
H19C .98508 .78485 .59448 .20 Uiso 1.000
H20A .94818 .82158 .96069 .20 Uiso 1.000
H20B .92398 .74458 .99219 .20 Uiso 1.000
H20C .82318 .79978 .89679 .20 Uiso 1.000
H21A 1.18727 .74708 .88986 .20 Uiso 1.000
H21B 1.18657 .68438 .78936 .20 Uiso 1.000
H21C 1.16317 .67058 .92226 .20 Uiso 1.000
H23A .91638 .31794 .73706 .20 Uiso 1.000
H23B .79068 .34484 .77826 .20 Uiso 1.000
H24A .66523 .37465 .40583 .20 Uiso 1.000
H24B .63673 .33835 .52193 .20 Uiso 1.000
H24C .75643 .30295 .47393 .20 Uiso 1.000
H25A .63787 .52406 .53181 .20 Uiso 1.000
H25B .71577 .52926 .66891 .20 Uiso 1.000
H25C .60857 .48726 .64601 .20 Uiso 1.000
H26A .87029 .45895 .44762 .20 Uiso 1.000
H26B .96299 .38805 .51502 .20 Uiso 1.000
H26C .94899 .46385 .58462 .20 Uiso 1.000
H27 .74287 .47762 1.20528 .20 Uiso 1.000
H28 .54248 .49780 1.23859 .20 Uiso 1.000
H29 .38807 .58915 1.12107 .20 Uiso 1.000
H30 .43682 .66241 .97802 .20 Uiso 1.000
H31 .64343 .63852 .95145 .20 Uiso 1.000
H33A .88112 1.03414 .52478 .20 Uiso 1.000
H33B .80192 1.11554 .50418 .20 Uiso 1.000
H34A 1.05388 1.12187 .82365 .20 Uiso 1.000
H34B 1.01638 1.15577 .68505 .20 Uiso 1.000
H34C 1.08418 1.07237 .70855 .20 Uiso 1.000
H35A .79143 1.17948 .85615 .20 Uiso 1.000
H35B .68323 1.15938 .75425 .20 Uiso 1.000
H35C .75923 1.21298 .71865 .20 Uiso 1.000
H36A .90809 1.01954 .90840 .20 Uiso 1.000
H36B .93629 .96734 .79710 .20 Uiso 1.000
H36C .79959 .99994 .80690 .20 Uiso 1.000
H38A .65318 .89299 .88480 .20 Uiso 1.000
H38B .56588 .96549 .91840 .20 Uiso 1.000
H39A .42985 .80796 1.04372 .20 Uiso 1.000
H39B .48705 .87576 1.09712 .20 Uiso 1.000
H39C .57225 .80386 1.05852 .20 Uiso 1.000
H40A .23617 .90531 .84064 .20 Uiso 1.000
H40B .28157 .95311 .75204 .20 Uiso 1.000
H40C .29237 .97271 .89484 .20 Uiso 1.000
H41A .40240 .76449 .76760 .20 Uiso 1.000
H41B .54440 .76019 .78580 .20 Uiso 1.000
H41C .45020 .81049 .67810 .20 Uiso 1.000
H42 .55401 .76799 .49001 .20 Uiso 1.000
H43 .64964 .64898 .42666 .20 Uiso 1.000
H44 .79194 .64132 .29942 .20 Uiso 1.000
H45 .83811 .74789 .23969 .20 Uiso 1.000
H46 .73788 .86270 .30597 .20 Uiso 1.000

loop_
_geom_angle_atom_site_label_1
_geom_angle_atom_site_label_2
_geom_angle_atom_site_label_3
_geom_angle_site_symmetry_1
_geom_angle_site_symmetry_3
_geom_angle
_geom_angle_publ_flag
O7 Cu1 O8 . 2_767 168.3(2) yes
O7 Cu1 O9 . . 90.4(2) no
O7 Cu1 O10 . 2_767 89.0(2) no
O7 Cu1 N15 . . 96.5(2) no
O8 Cu1 O9 2_767 . 89.5(2) no
O8 Cu1 O10 2_767 2_767 88.8(2) no
O8 Cu1 N15 2_767 . 95.1(2) no
O9 Cu1 O10 . 2_767 168.7(2) yes
O9 Cu1 N15 . . 91.9(2) no
O10 Cu1 N15 2_767 . 99.4(2) no
O11 Cu2 O12 . 2_676 168.3(2) yes
O11 Cu2 O13 . . 89.3(2) no
O11 Cu2 O14 . 2_676 88.8(2) no
O11 Cu2 N16 . . 97.2(2) no
O12 Cu2 O13 2_676 . 88.4(2) no
O12 Cu2 O14 2_676 2_676 91.2(2) no
O12 Cu2 N16 2_676 . 94.5(2) no
O13 Cu2 O14 . 2_676 168.5(2) yes
O13 Cu2 N16 . . 96.5(2) no
O14 Cu2 N16 2_676 . 95.0(2) no
C23 Si3 C24 . . 108.6(4) no
C23 Si3 C25 . . 110.8(4) no
C23 Si3 C26 . . 108.7(4) no
C24 Si3 C25 . . 109.7(5) no
C24 Si3 C26 . . 111.4(5) no
C25 Si3 C26 . . 107.6(5) no
C18 Si4 C19 . . 107.1(4) no
C18 Si4 C20 . . 108.0(4) no
C18 Si4 C21 . . 110.5(3) no
C19 Si4 C20 . . 112.4(4) no
C19 Si4 C21 . . 110.5(4) no
C20 Si4 C21 . . 108.3(4) no
C33 Si5 C34 . . 106.4(4) no
C33 Si5 C35 . . 109.4(4) no
C33 Si5 C36 . . 110.9(4) no
C34 Si5 C35 . . 109.4(5) no
C34 Si5 C36 . . 112.5(5) no
C35 Si5 C36 . . 108.2(5) no
C38 Si6 C39 . . 107.0(4) no
C38 Si6 C40 . . 109.2(4) no
C38 Si6 C41 . . 109.7(4) no
C39 Si6 C40 . . 110.2(4) no
C39 Si6 C41 . . 110.5(4) no
C40 Si6 C41 . . 110.2(4) no
Cu1 O7 C17 . . 123.2(4) no
Cu1 O8 C17 2_767 . 124.6(4) no
Cu1 O9 C22 . . 125.0(4) no
Cu1 O10 C22 2_767 . 120.7(4) no
Cu2 O11 C32 . . 121.1(4) no
Cu2 O12 C32 2_676 . 125.5(5) no
Cu2 O13 C37 . . 122.2(4) no
Cu2 O14 C37 2_676 . 124.4(4) no
Cu1 N15 C27 . . 120.5(4) no
Cu1 N15 C31 . . 120.9(4) no
C27 N15 C31 . . 118.3(5) no
Cu2 N16 C42 . . 122.2(5) no
Cu2 N16 C46 . . 119.9(5) no
C42 N16 C46 . . 117.9(6) no
O7 C17 O8 . . 123.6(6) yes
O7 C17 C18 . . 118.9(5) no
O8 C17 C18 . . 117.4(5) no
Si4 C18 C17 . . 112.2(4) no
O9 C22 O10 . . 125.5(5) yes
O9 C22 C23 . . 117.6(5) no
O10 C22 C23 . . 116.8(5) no
Si3 C23 C22 . . 112.0(4) no
N15 C27 C28 . . 122.8(7) no
C27 C28 C29 . . 119.0(8) no
C28 C29 C30 . . 119.6(7) no
C29 C30 C31 . . 118.6(7) no
N15 C31 C30 . . 121.8(7) no
O11 C32 O12 . . 125.0(6) yes
O11 C32 C33 . . 119.4(6) no
O12 C32 C33 . . 115.6(7) no
Si5 C33 C32 . . 112.7(5) no
O13 C37 O14 . . 124.6(6) yes
O13 C37 C38 . . 117.2(6) no
O14 C37 C38 . . 118.2(6) no
Si6 C38 C37 . . 111.7(5) no
N16 C42 C43 . . 122.0(8) no
C42 C43 C44 . . 118.5(9) no
C43 C44 C45 . . 119.9(9) no
C44 C45 C46 . . 118.6(9) no
N16 C46 C45 . . 123.1(7) no
Si4 C18 H18A . . 109.1 no
Si4 C18 H18B . . 109.0 no
C17 C18 H18A . . 108.8 no
C17 C18 H18B . . 108.7 no
H18A C18 H18B . . 109.0 no
Si4 C19 H19A . . 106.2 no
Si4 C19 H19B . . 110.6 no
Si4 C19 H19C . . 110.0 no
H19A C19 H19B . . 110.6 no
H19A C19 H19C . . 110.5 no
H19B C19 H19C . . 109.0 no
Si4 C20 H20A . . 108.3 no
Si4 C20 H20B . . 110.2 no
Si4 C20 H20C . . 109.2 no
H20A C20 H20B . . 110.0 no
H20A C20 H20C . . 110.2 no
H20B C20 H20C . . 108.9 no
Si4 C21 H21A . . 111.1 no
Si4 C21 H21B . . 109.2 no
Si4 C21 H21C . . 108.9 no
H21A C21 H21B . . 109.3 no
H21A C21 H21C . . 109.3 no
H21B C21 H21C . . 108.9 no
Si3 C23 H23A . . 109.4 no
Si3 C23 H23B . . 108.6 no
C22 C23 H23A . . 109.0 no
C22 C23 H23B . . 108.7 no
H23A C23 H23B . . 109.1 no
Si3 C24 H24A . . 107.7 no
Si3 C24 H24B . . 109.0 no
Si3 C24 H24C . . 110.7 no
H24A C24 H24B . . 110.2 no
H24A C24 H24C . . 110.2 no
H24B C24 H24C . . 109.0 no
Si3 C25 H25A . . 111.0 no
Si3 C25 H25B . . 109.5 no
Si3 C25 H25C . . 108.7 no
H25A C25 H25B . . 109.4 no
H25A C25 H25C . . 109.3 no
H25B C25 H25C . . 109.0 no
Si3 C26 H26A . . 109.5 no
Si3 C26 H26B . . 108.9 no
Si3 C26 H26C . . 110.4 no
H26A C26 H26B . . 109.5 no
H26A C26 H26C . . 109.5 no
H26B C26 H26C . . 109.0 no
N15 C27 H27 . . 118.2 no
C28 C27 H27 . . 119.0 no
C27 C28 H28 . . 120.6 no
C29 C28 H28 . . 120.5 no
C28 C29 H29 . . 120.0 no
C30 C29 H29 . . 120.4 no
C29 C30 H30 . . 120.3 no
C31 C30 H30 . . 121.2 no
N15 C31 H31 . . 118.6 no
C30 C31 H31 . . 119.6 no
Si5 C33 H33A . . 109.0 no
Si5 C33 H33B . . 108.6 no
C32 C33 H33A . . 108.7 no
C32 C33 H33B . . 108.7 no
H33A C33 H33B . . 109.1 no
Si5 C34 H34A . . 105.6 no
Si5 C34 H34B . . 109.2 no
Si5 C34 H34C . . 111.7 no
H34A C34 H34B . . 110.7 no
H34A C34 H34C . . 110.7 no
H34B C34 H34C . . 109.0 no
Si5 C35 H35A . . 109.6 no
Si5 C35 H35B . . 109.2 no
Si5 C35 H35C . . 110.1 no
H35A C35 H35B . . 109.4 no
H35A C35 H35C . . 109.5 no
H35B C35 H35C . . 109.1 no
Si5 C36 H36A . . 111.5 no
Si5 C36 H36B . . 109.4 no
Si5 C36 H36C . . 108.7 no
H36A C36 H36B . . 109.1 no
H36A C36 H36C . . 109.2 no
H36B C36 H36C . . 108.9 no
Si6 C38 H38A . . 108.8 no
Si6 C38 H38B . . 109.0 no
C37 C38 H38A . . 108.9 no
C37 C38 H38B . . 109.4 no
H38A C38 H38B . . 109.0 no
Si6 C39 H39A . . 105.8 no
Si6 C39 H39B . . 111.0 no
Si6 C39 H39C . . 109.9 no
H39A C39 H39B . . 110.6 no
H39A C39 H39C . . 110.6 no
H39B C39 H39C . . 108.9 no
Si6 C40 H40A . . 109.7 no
Si6 C40 H40B . . 109.2 no
Si6 C40 H40C . . 109.7 no
H40A C40 H40B . . 109.6 no
H40A C40 H40C . . 109.6 no
H40B C40 H40C . . 109.0 no
Si6 C41 H41A . . 110.3 no
Si6 C41 H41B . . 108.4 no
Si6 C41 H41C . . 109.9 no
H41A C41 H41B . . 109.7 no
H41A C41 H41C . . 109.6 no
H41B C41 H41C . . 109.0 no
N16 C42 H42 . . 118.3 no
C43 C42 H42 . . 119.7 no
C42 C43 H43 . . 121.7 no
C44 C43 H43 . . 119.8 no
C43 C44 H44 . . 120.9 no
C45 C44 H44 . . 119.2 no
C44 C45 H45 . . 121.0 no
C46 C45 H45 . . 120.3 no
N16 C46 H46 . . 117.0 no
C45 C46 H46 . . 119.9 no

loop_
_geom_bond_atom_site_label_1
_geom_bond_atom_site_label_2
_geom_bond_site_symmetry_1
_geom_bond_site_symmetry_2
_geom_bond_distance
_geom_bond_publ_flag
Cu1 Cu1 . 2_767 2.6320(10) yes
Cu1 O7 . . 1.962(4) yes
Cu1 O8 . 2_767 1.961(4) yes
Cu1 O9 . . 1.982(4) yes
Cu1 O10 . 2_767 1.972(4) yes
Cu1 N15 . . 2.194(5) yes
Cu2 Cu2 . 2_676 2.6350(10) yes
Cu2 O11 . . 1.961(4) yes
Cu2 O12 . 2_676 1.965(4) yes
Cu2 O13 . . 1.959(4) yes
Cu2 O14 . 2_676 1.972(4) yes
Cu2 N16 . . 2.198(6) yes
Si3 C23 . . 1.876(6) no
Si3 C24 . . 1.848(11) no
Si3 C25 . . 1.854(9) no
Si3 C26 . . 1.832(9) no
Si4 C18 . . 1.885(7) no
Si4 C19 . . 1.856(9) no
Si4 C20 . . 1.848(9) no
Si4 C21 . . 1.864(7) no
Si5 C33 . . 1.850(7) no
Si5 C34 . . 1.867(9) no
Si5 C35 . . 1.846(10) no
Si5 C36 . . 1.824(11) no
Si6 C38 . . 1.886(7) no
Si6 C39 . . 1.850(8) no
Si6 C40 . . 1.862(9) no
Si6 C41 . . 1.854(9) no
O7 C17 . . 1.263(7) yes
O8 C17 . . 1.276(7) yes
O9 C22 . . 1.255(7) yes
O10 C22 . . 1.268(7) yes
O11 C32 . . 1.252(10) yes
O12 C32 . . 1.271(8) yes
O13 C37 . . 1.276(8) yes
O14 C37 . . 1.258(8) yes
N15 C27 . . 1.319(8) no
N15 C31 . . 1.324(8) no
N16 C42 . . 1.314(10) no
N16 C46 . . 1.325(9) no
C17 C18 . . 1.490(8) no
C22 C23 . . 1.505(8) no
C27 C28 . . 1.380(10) no
C28 C29 . . 1.350(12) no
C29 C30 . . 1.358(12) no
C30 C31 . . 1.403(9) no
C32 C33 . . 1.506(9) no
C37 C38 . . 1.511(9) no
C42 C43 . . 1.397(12) no
C43 C44 . . 1.359(14) no
C44 C45 . . 1.337(14) no
C45 C46 . . 1.379(13) no
C18 H18A . . .960 no
C18 H18B . . .960 no
C19 H19A . . .960 no
C19 H19B . . .960 no
C19 H19C . . .961 no
C20 H20A . . .960 no
C20 H20B . . .960 no
C20 H20C . . .960 no
C21 H21A . . .960 no
C21 H21B . . .960 no
C21 H21C . . .961 no
C23 H23A . . .959 no
C23 H23B . . .959 no
C24 H24A . . .960 no
C24 H24B . . .960 no
C24 H24C . . .961 no
C25 H25A . . .960 no
C25 H25B . . .960 no
C25 H25C . . .960 no
C26 H26A . . .960 no
C26 H26B . . .961 no
C26 H26C . . .961 no
C27 H27 . . .960 no
C28 H28 . . .961 no
C29 H29 . . .960 no
C30 H30 . . .960 no
C31 H31 . . .959 no
C33 H33A . . .960 no
C33 H33B . . .961 no
C34 H34A . . .960 no
C34 H34B . . .960 no
C34 H34C . . .959 no
C35 H35A . . .961 no
C35 H35B . . .961 no
C35 H35C . . .960 no
C36 H36A . . .960 no
C36 H36B . . .961 no
C36 H36C . . .959 no
C38 H38A . . .961 no
C38 H38B . . .958 no
C39 H39A . . .960 no
C39 H39B . . .960 no
C39 H39C . . .960 no
C40 H40A . . .959 no
C40 H40B . . .960 no
C40 H40C . . .961 no
C41 H41A . . .960 no
C41 H41B . . .960 no
C41 H41C . . .961 no
C42 H42 . . .959 no
C43 H43 . . .960 no
C44 H44 . . .959 no
C45 H45 . . .961 no
C46 H46 . . .960 no
